data_7118773
loop_
_publ_author_name
'Huang, Huanan'
'Pan, Zexiong'
'Cui, Chunming'

_publ_section_title
;
 The synthesis of BN-embedded tetraphenes and their photophysical
 properties.
;
_journal_issue 22
_journal_name_full 'Chemical communications (Cambridge, England)'
_journal_page_first 4227
_journal_page_last 4230
_journal_paper_doi 10.1039/c6cc00161k
_journal_volume 52
_journal_year 2016
_chemical_formula_sum 'C28 H19 B N'
_chemical_formula_weight 380.25
_chemical_name_systematic
; 
 ? 
;
_space_group_IT_number 2
_symmetry_cell_setting triclinic
_symmetry_space_group_name_Hall '-P 1'
_symmetry_space_group_name_H-M 'P -1'
_atom_sites_solution_hydrogens geom
_atom_sites_solution_primary direct
_atom_sites_solution_secondary difmap
_audit_creation_method SHELXL-97
_audit_update_record
;
2015-06-13 deposited with the CCDC.
2016-02-17 downloaded from the CCDC.
;
_cell_angle_alpha 73.51(3)
_cell_angle_beta 89.05(3)
_cell_angle_gamma 64.38(3)
_cell_formula_units_Z 4
_cell_length_a 11.899(2)
_cell_length_b 13.110(3)
_cell_length_c 18.036(4)
_cell_measurement_reflns_used 5263
_cell_measurement_temperature 113(2)
_cell_measurement_theta_max 27.8744
_cell_measurement_theta_min 1.8103
_cell_volume 2414.2(12)
_computing_cell_refinement 'CrystalClear-SM Expert 2.0 r2'
_computing_data_collection 'CrystalClear-SM Expert 2.0 r2 (Rigaku, 2009)'
_computing_data_reduction 'CrystalClear-SM Expert 2.0 r2'
_computing_molecular_graphics 'Bruker SHELXTL'
_computing_publication_material 'Bruker SHELXTL'
_computing_structure_refinement 'SHELXL-97 (Sheldrick, 1997)'
_computing_structure_solution 'SHELXS-97 (Sheldrick, 1990)'
_diffrn_ambient_temperature 113(2)
_diffrn_detector_area_resol_mean 14.6
_diffrn_measured_fraction_theta_full 0.977
_diffrn_measured_fraction_theta_max 0.977
_diffrn_measurement_device_type 'Rigaku Saturn 724CCD camera'
_diffrn_measurement_method \w
_diffrn_radiation_monochromator Multilayer
_diffrn_radiation_source 'Rotating Anode'
_diffrn_radiation_type MoK\a
_diffrn_radiation_wavelength 0.71073
_diffrn_reflns_av_R_equivalents 0.0448
_diffrn_reflns_av_sigmaI/netI 0.1050
_diffrn_reflns_limit_h_max 13
_diffrn_reflns_limit_h_min -15
_diffrn_reflns_limit_k_max 17
_diffrn_reflns_limit_k_min -17
_diffrn_reflns_limit_l_max 23
_diffrn_reflns_limit_l_min -23
_diffrn_reflns_number 25245
_diffrn_reflns_theta_full 27.98
_diffrn_reflns_theta_max 27.98
_diffrn_reflns_theta_min 1.19
_diffrn_standards_decay_% 0
_diffrn_standards_interval_count 0
_diffrn_standards_interval_time 0
_diffrn_standards_number 0
_exptl_absorpt_coefficient_mu 0.060
_exptl_absorpt_correction_T_max 0.9893
_exptl_absorpt_correction_T_min 0.9870
_exptl_absorpt_correction_type multi-scan
_exptl_absorpt_process_details crystalclear
_exptl_crystal_colour yellow
_exptl_crystal_density_diffrn 1.046
_exptl_crystal_density_method 'not measured'
_exptl_crystal_description prism
_exptl_crystal_F_000 796
_exptl_crystal_size_max 0.22
_exptl_crystal_size_mid 0.20
_exptl_crystal_size_min 0.18
_platon_squeeze_details ' '
_refine_diff_density_max 0.482
_refine_diff_density_min -0.291
_refine_diff_density_rms 0.068
_refine_ls_extinction_coef 0.013(2)
_refine_ls_extinction_expression Fc^*^=kFc[1+0.001xFc^2^\l^3^/sin(2\q)]^-1/4^
_refine_ls_extinction_method SHELXL
_refine_ls_goodness_of_fit_ref 0.952
_refine_ls_hydrogen_treatment constr
_refine_ls_matrix_type full
_refine_ls_number_parameters 542
_refine_ls_number_reflns 11371
_refine_ls_number_restraints 0
_refine_ls_restrained_S_all 0.952
_refine_ls_R_factor_all 0.1141
_refine_ls_R_factor_gt 0.0693
_refine_ls_shift/su_max 0.000
_refine_ls_shift/su_mean 0.000
_refine_ls_structure_factor_coef Fsqd
_refine_ls_weighting_details 'calc w=1/[\s^2^(Fo^2^)+(0.1134P)^2^+0.0000P] where P=(Fo^2^+2Fc^2^)/3'
_refine_ls_weighting_scheme calc
_refine_ls_wR_factor_gt 0.1921
_refine_ls_wR_factor_ref 0.2158
_reflns_number_gt 5472
_reflns_number_total 11371
_reflns_threshold_expression >2sigma(I)
_cod_data_source_file c6cc00161k2.cif
_cod_data_source_block shelxl
_cod_depositor_comments 'Adding full bibliography for 7118773--7118774.cif.'
_cod_original_cell_volume 2414.0(8)
_cod_original_sg_symbol_H-M P-1
_cod_database_code 7118773

loop_
_symmetry_equiv_pos_as_xyz
'x, y, z'
'-x, -y, -z'

loop_
_atom_site_label
_atom_site_type_symbol
_atom_site_fract_x
_atom_site_fract_y
_atom_site_fract_z
_atom_site_U_iso_or_equiv
_atom_site_adp_type
_atom_site_occupancy
_atom_site_symmetry_multiplicity
_atom_site_calc_flag
_atom_site_refinement_flags
N1 N 0.64668(17) 1.13066(16) 0.17820(11) 0.0242(4) Uani 1 1 d .
C2 C 0.68026(19) 0.97186(18) 0.11546(12) 0.0189(5) Uani 1 1 d .
C3 C 0.6536(2) 0.87548(18) 0.11033(13) 0.0204(5) Uani 1 1 d .
C4 C 0.7281(2) 1.16140(19) 0.13187(13) 0.0225(5) Uani 1 1 d .
C5 C 0.7204(2) 0.80829(19) 0.05496(13) 0.0202(5) Uani 1 1 d .
C6 C 0.4981(2) 0.91457(19) 0.20587(13) 0.0210(5) Uani 1 1 d .
C7 C 0.5707(2) 0.84700(18) 0.15397(12) 0.0193(5) Uani 1 1 d .
C8 C 0.5199(2) 1.00641(19) 0.21892(13) 0.0221(5) Uani 1 1 d .
N2 N 1.04047(18) 0.62215(18) 0.23597(12) 0.0298(5) Uani 1 1 d .
C11 C 0.7614(2) 1.00455(19) 0.07270(12) 0.0207(5) Uani 1 1 d .
H11 H 0.8030 0.9627 0.0374 0.025 Uiso 1 1 calc R
C12 C 0.8925(2) 0.6451(2) 0.33856(13) 0.0245(5) Uani 1 1 d .
C13 C 0.5489(2) 0.74483(19) 0.15074(12) 0.0208(5) Uani 1 1 d .
C14 C 0.7863(2) 1.09925(19) 0.07885(13) 0.0217(5) Uani 1 1 d .
C15 C 0.4563(2) 0.7583(2) 0.09766(13) 0.0250(5) Uani 1 1 d .
H15 H 0.4074 0.8344 0.0612 0.030 Uiso 1 1 calc R
C16 C 1.0350(2) 0.3814(2) 0.24617(14) 0.0294(6) Uani 1 1 d .
H16 H 1.0813 0.4066 0.2080 0.035 Uiso 1 1 calc R
C17 C 0.7559(2) 0.6635(2) 0.44773(14) 0.0270(5) Uani 1 1 d .
C18 C 0.8284(2) 0.5931(2) 0.39534(13) 0.0265(5) Uani 1 1 d .
C19 C 0.3305(2) 0.9539(2) 0.28926(13) 0.0271(5) Uani 1 1 d .
H19 H 0.2663 0.9364 0.3129 0.033 Uiso 1 1 calc R
C20 C 1.0352(2) 0.7327(2) 0.23100(13) 0.0256(5) Uani 1 1 d .
C21 C 0.7566(2) 0.8060(2) -0.07689(14) 0.0266(5) Uani 1 1 d .
H21 H 0.7341 0.8438 -0.1314 0.032 Uiso 1 1 calc R
C22 C 0.8679(2) 1.1347(2) 0.03279(14) 0.0266(5) Uani 1 1 d .
H22 H 0.9073 1.0944 -0.0036 0.032 Uiso 1 1 calc R
C23 C 0.8870(2) 0.6387(2) 0.02972(14) 0.0270(5) Uani 1 1 d .
H23 H 0.9542 0.5609 0.0488 0.032 Uiso 1 1 calc R
C24 C 0.7554(2) 1.2528(2) 0.13835(15) 0.0314(6) Uani 1 1 d .
H24 H 0.7184 1.2934 0.1751 0.038 Uiso 1 1 calc R
C25 C 0.8922(2) 1.2254(2) 0.03882(15) 0.0307(6) Uani 1 1 d .
H25 H 0.9473 1.2477 0.0070 0.037 Uiso 1 1 calc R
C26 C 0.9039(2) 0.4147(2) 0.34918(14) 0.0275(5) Uani 1 1 d .
C27 C 0.4467(2) 1.0672(2) 0.26858(13) 0.0260(5) Uani 1 1 d .
H27 H 0.4624 1.1272 0.2792 0.031 Uiso 1 1 calc R
C28 C 0.8343(2) 0.4845(2) 0.40107(14) 0.0284(5) Uani 1 1 d .
C29 C 0.4021(2) 0.8900(2) 0.24125(13) 0.0245(5) Uani 1 1 d .
H29 H 0.3861 0.8292 0.2323 0.029 Uiso 1 1 calc R
C30 C 0.8862(2) 0.7556(2) 0.32891(14) 0.0284(6) Uani 1 1 d .
H30 H 0.8335 0.8032 0.3583 0.034 Uiso 1 1 calc R
C31 C 0.8348(2) 1.2839(2) 0.09232(15) 0.0320(6) Uani 1 1 d .
H31 H 0.8511 1.3468 0.0969 0.038 Uiso 1 1 calc R
C32 C 0.9563(2) 0.8008(2) 0.27601(14) 0.0269(5) Uani 1 1 d .
C33 C 0.4334(2) 0.6633(2) 0.09657(14) 0.0258(5) Uani 1 1 d .
H33 H 0.3684 0.6746 0.0607 0.031 Uiso 1 1 calc R
C34 C 0.9718(2) 0.4541(2) 0.29283(13) 0.0252(5) Uani 1 1 d .
C35 C 0.9563(2) 0.9109(2) 0.26900(15) 0.0326(6) Uani 1 1 d .
H35 H 0.9039 0.9589 0.2983 0.039 Uiso 1 1 calc R
B1 B 0.6157(2) 1.0393(2) 0.17200(15) 0.0222(6) Uani 1 1 d .
C37 C 1.1094(2) 0.7741(2) 0.18237(14) 0.0304(6) Uani 1 1 d .
H37 H 1.1619 0.7281 0.1521 0.036 Uiso 1 1 calc R
C38 C 0.7699(2) 0.4308(2) 0.45953(14) 0.0291(6) Uani 1 1 d .
B2 B 0.9721(2) 0.5720(3) 0.28710(15) 0.0259(6) Uani 1 1 d .
C40 C 0.6892(2) 0.8626(2) -0.02516(13) 0.0254(5) Uani 1 1 d .
H40 H 0.6207 0.9396 -0.0446 0.030 Uiso 1 1 calc R
C41 C 0.8199(2) 0.6953(2) 0.08204(14) 0.0253(5) Uani 1 1 d .
H41 H 0.8423 0.6564 0.1365 0.030 Uiso 1 1 calc R
C42 C 0.9033(2) 0.3044(2) 0.35689(15) 0.0357(6) Uani 1 1 d .
H42 H 0.8587 0.2765 0.3950 0.043 Uiso 1 1 calc R
C43 C 0.5069(2) 0.5517(2) 0.14867(14) 0.0293(6) Uani 1 1 d .
H43 H 0.4925 0.4860 0.1483 0.035 Uiso 1 1 calc R
C44 C 0.6197(2) 0.63244(19) 0.20281(13) 0.0249(5) Uani 1 1 d .
H44 H 0.6823 0.6215 0.2403 0.030 Uiso 1 1 calc R
C45 C 0.8572(2) 0.6939(2) -0.04874(14) 0.0263(5) Uani 1 1 d .
H45 H 0.9052 0.6556 -0.0839 0.032 Uiso 1 1 calc R
C46 C 0.6009(2) 0.5359(2) 0.20114(14) 0.0295(6) Uani 1 1 d .
H46 H 0.6524 0.4592 0.2359 0.035 Uiso 1 1 calc R
C47 C 1.1061(2) 0.8809(2) 0.17859(14) 0.0318(6) Uani 1 1 d .
H47 H 1.1574 0.9081 0.1461 0.038 Uiso 1 1 calc R
C50 C 0.3531(2) 1.0425(2) 0.30237(14) 0.0288(6) Uani 1 1 d .
H50 H 0.3040 1.0865 0.3347 0.035 Uiso 1 1 calc R
C51 C 0.8228(2) 0.3718(2) 0.53621(15) 0.0346(6) Uani 1 1 d .
H51 H 0.8991 0.3701 0.5529 0.042 Uiso 1 1 calc R
C52 C 1.0285(2) 0.9506(2) 0.22172(14) 0.0314(6) Uani 1 1 d .
H52 H 1.0261 1.0252 0.2181 0.038 Uiso 1 1 calc R
C53 C 1.0317(2) 0.2756(2) 0.25417(15) 0.0363(6) Uani 1 1 d .
H53 H 1.0742 0.2293 0.2214 0.044 Uiso 1 1 calc R
C55 C 0.8148(2) 0.6560(2) 0.51626(14) 0.0325(6) Uani 1 1 d .
H55 H 0.9011 0.6021 0.5318 0.039 Uiso 1 1 calc R
C57 C 0.5636(2) 0.8121(2) 0.47304(15) 0.0365(6) Uani 1 1 d .
H57 H 0.4768 0.8651 0.4582 0.044 Uiso 1 1 calc R
C58 C 0.7662(2) 0.3147(2) 0.58965(15) 0.0356(6) Uani 1 1 d .
H58 H 0.8042 0.2734 0.6420 0.043 Uiso 1 1 calc R
C59 C 0.9669(3) 0.2367(2) 0.30969(16) 0.0399(7) Uani 1 1 d .
H59 H 0.9657 0.1628 0.3157 0.048 Uiso 1 1 calc R
C60 C 0.6249(2) 0.8034(2) 0.54099(15) 0.0374(7) Uani 1 1 d .
H60 H 0.5803 0.8511 0.5726 0.045 Uiso 1 1 calc R
C61 C 0.6299(2) 0.7427(3) 0.42672(15) 0.0389(7) Uani 1 1 d .
H61 H 0.5880 0.7498 0.3798 0.047 Uiso 1 1 calc R
C62 C 0.7503(2) 0.7257(2) 0.56263(16) 0.0394(7) Uani 1 1 d .
H62 H 0.7925 0.7198 0.6090 0.047 Uiso 1 1 calc R
C63 C 0.6560(2) 0.3186(2) 0.56605(16) 0.0383(7) Uani 1 1 d .
H63 H 0.6174 0.2791 0.6019 0.046 Uiso 1 1 calc R
C65 C 0.6573(3) 0.4333(3) 0.43785(18) 0.0539(9) Uani 1 1 d .
H65 H 0.6187 0.4730 0.3855 0.065 Uiso 1 1 calc R
C67 C 0.6009(3) 0.3788(3) 0.49125(18) 0.0620(10) Uani 1 1 d .
H67 H 0.5226 0.3833 0.4757 0.074 Uiso 1 1 calc R

loop_
_atom_site_aniso_label
_atom_site_aniso_U_11
_atom_site_aniso_U_22
_atom_site_aniso_U_33
_atom_site_aniso_U_23
_atom_site_aniso_U_13
_atom_site_aniso_U_12
N1 0.0225(10) 0.0249(10) 0.0269(11) -0.0090(8) 0.0040(8) -0.0112(8)
C2 0.0176(11) 0.0189(11) 0.0189(11) -0.0068(9) -0.0020(9) -0.0064(9)
C3 0.0193(11) 0.0184(11) 0.0204(12) -0.0066(9) -0.0003(9) -0.0053(9)
C4 0.0216(12) 0.0197(11) 0.0260(12) -0.0079(9) 0.0011(10) -0.0084(9)
C5 0.0204(11) 0.0207(11) 0.0223(12) -0.0090(9) 0.0013(9) -0.0101(9)
C6 0.0219(12) 0.0213(11) 0.0197(11) -0.0058(9) 0.0027(9) -0.0099(9)
C7 0.0193(11) 0.0175(10) 0.0168(11) -0.0035(8) -0.0015(9) -0.0055(9)
C8 0.0244(12) 0.0227(11) 0.0193(11) -0.0096(9) 0.0026(9) -0.0087(9)
N2 0.0281(11) 0.0370(12) 0.0287(11) -0.0130(9) 0.0045(9) -0.0165(9)
C11 0.0209(11) 0.0203(11) 0.0198(12) -0.0072(9) 0.0007(9) -0.0076(9)
C12 0.0183(11) 0.0318(13) 0.0234(12) -0.0110(10) 0.0008(9) -0.0095(10)
C13 0.0226(12) 0.0230(11) 0.0183(11) -0.0072(9) 0.0047(9) -0.0110(9)
C14 0.0223(12) 0.0196(11) 0.0213(12) -0.0042(9) 0.0013(9) -0.0089(9)
C15 0.0269(12) 0.0235(12) 0.0235(12) -0.0092(9) 0.0005(10) -0.0092(10)
C16 0.0273(13) 0.0369(14) 0.0257(13) -0.0127(11) 0.0044(10) -0.0140(11)
C17 0.0223(12) 0.0331(13) 0.0230(13) -0.0051(10) 0.0041(10) -0.0124(10)
C18 0.0208(12) 0.0355(13) 0.0204(12) -0.0078(10) 0.0027(10) -0.0106(10)
C19 0.0269(13) 0.0287(12) 0.0244(13) -0.0093(10) 0.0099(10) -0.0106(10)
C20 0.0273(13) 0.0326(13) 0.0179(12) -0.0059(10) -0.0023(10) -0.0153(10)
C21 0.0282(13) 0.0273(12) 0.0218(12) -0.0098(10) 0.0036(10) -0.0088(10)
C22 0.0260(13) 0.0249(12) 0.0284(13) -0.0082(10) 0.0029(10) -0.0109(10)
C23 0.0214(12) 0.0221(12) 0.0340(14) -0.0114(10) 0.0027(10) -0.0048(10)
C24 0.0355(14) 0.0239(12) 0.0389(15) -0.0162(11) 0.0058(12) -0.0130(11)
C25 0.0326(14) 0.0333(14) 0.0310(14) -0.0061(11) 0.0047(11) -0.0214(11)
C26 0.0244(12) 0.0353(14) 0.0212(12) -0.0104(10) 0.0005(10) -0.0108(10)
C27 0.0291(13) 0.0269(12) 0.0224(12) -0.0122(10) 0.0064(10) -0.0101(10)
C28 0.0223(12) 0.0347(14) 0.0258(13) -0.0085(10) 0.0016(10) -0.0110(10)
C29 0.0270(12) 0.0234(12) 0.0225(12) -0.0069(9) 0.0056(10) -0.0111(10)
C30 0.0226(12) 0.0328(13) 0.0264(13) -0.0079(10) 0.0016(10) -0.0099(10)
C31 0.0319(14) 0.0288(13) 0.0407(15) -0.0107(11) 0.0030(12) -0.0182(11)
C32 0.0201(12) 0.0338(13) 0.0237(13) -0.0064(10) -0.0002(10) -0.0108(10)
C33 0.0229(12) 0.0289(13) 0.0267(13) -0.0100(10) 0.0016(10) -0.0116(10)
C34 0.0213(12) 0.0315(13) 0.0203(12) -0.0068(10) -0.0027(10) -0.0101(10)
C35 0.0316(14) 0.0336(14) 0.0303(14) -0.0130(11) 0.0042(11) -0.0106(11)
B1 0.0245(13) 0.0190(12) 0.0207(13) -0.0066(10) -0.0014(11) -0.0071(10)
C37 0.0276(13) 0.0360(14) 0.0260(13) -0.0090(11) 0.0026(10) -0.0131(11)
C38 0.0299(13) 0.0320(13) 0.0263(13) -0.0093(10) 0.0041(11) -0.0143(11)
B2 0.0201(13) 0.0369(15) 0.0200(14) -0.0080(11) 0.0006(11) -0.0125(12)
C40 0.0256(12) 0.0223(12) 0.0238(12) -0.0075(9) 0.0004(10) -0.0064(10)
C41 0.0294(13) 0.0225(12) 0.0231(12) -0.0073(9) 0.0040(10) -0.0107(10)
C42 0.0410(15) 0.0435(16) 0.0278(14) -0.0120(12) 0.0084(12) -0.0229(13)
C43 0.0338(14) 0.0307(13) 0.0314(14) -0.0127(11) 0.0077(11) -0.0195(11)
C44 0.0246(12) 0.0222(12) 0.0265(13) -0.0067(10) -0.0011(10) -0.0096(10)
C45 0.0289(13) 0.0272(12) 0.0274(13) -0.0126(10) 0.0078(10) -0.0142(10)
C46 0.0370(14) 0.0228(12) 0.0270(13) -0.0034(10) -0.0020(11) -0.0144(11)
C47 0.0315(14) 0.0376(14) 0.0251(13) -0.0041(11) 0.0049(11) -0.0178(11)
C50 0.0303(13) 0.0337(13) 0.0213(12) -0.0129(10) 0.0071(10) -0.0108(11)
C51 0.0319(14) 0.0401(15) 0.0304(14) -0.0047(11) -0.0044(11) -0.0182(12)
C52 0.0325(14) 0.0284(13) 0.0306(14) -0.0049(11) 0.0005(11) -0.0137(11)
C53 0.0379(15) 0.0395(15) 0.0329(15) -0.0191(12) 0.0068(12) -0.0138(12)
C55 0.0239(13) 0.0395(15) 0.0270(14) -0.0127(11) 0.0008(10) -0.0063(11)
C57 0.0259(13) 0.0420(15) 0.0317(15) -0.0122(12) 0.0039(11) -0.0057(12)
C58 0.0432(16) 0.0308(14) 0.0285(14) -0.0057(11) 0.0002(12) -0.0146(12)
C59 0.0529(17) 0.0348(15) 0.0378(16) -0.0163(12) 0.0076(13) -0.0214(13)
C60 0.0379(15) 0.0400(15) 0.0306(14) -0.0181(12) 0.0099(12) -0.0097(12)
C61 0.0233(13) 0.0590(18) 0.0244(14) -0.0134(12) 0.0004(11) -0.0090(12)
C62 0.0341(15) 0.0466(16) 0.0344(15) -0.0219(13) 0.0000(12) -0.0093(13)
C63 0.0345(15) 0.0349(15) 0.0378(16) -0.0027(12) 0.0064(12) -0.0141(12)
C65 0.0358(17) 0.084(2) 0.0339(17) 0.0067(16) -0.0041(13) -0.0351(17)
C67 0.0415(18) 0.097(3) 0.0430(19) 0.0070(18) -0.0031(15) -0.0436(19)

loop_
_atom_type_symbol
_atom_type_description
_atom_type_scat_dispersion_real
_atom_type_scat_dispersion_imag
_atom_type_scat_source
C C 0.0033 0.0016 'International Tables Vol C Tables 4.2.6.8 and 6.1.1.4'
H H 0.0000 0.0000 'International Tables Vol C Tables 4.2.6.8 and 6.1.1.4'
B B 0.0013 0.0007 'International Tables Vol C Tables 4.2.6.8 and 6.1.1.4'
N N 0.0061 0.0033 'International Tables Vol C Tables 4.2.6.8 and 6.1.1.4'

loop_
_geom_angle_atom_site_label_1
_geom_angle_atom_site_label_2
_geom_angle_atom_site_label_3
_geom_angle
C4 N1 B1 121.6(2)
C11 C2 C3 123.5(2)
C11 C2 B1 117.8(2)
C3 C2 B1 118.7(2)
C7 C3 C2 121.2(2)
C7 C3 C5 121.0(2)
C2 C3 C5 117.88(19)
N1 C4 C24 120.4(2)
N1 C4 C14 120.1(2)
C24 C4 C14 119.5(2)
C41 C5 C40 118.5(2)
C41 C5 C3 121.2(2)
C40 C5 C3 120.15(19)
C29 C6 C8 119.0(2)
C29 C6 C7 119.5(2)
C8 C6 C7 121.4(2)
C3 C7 C6 122.8(2)
C3 C7 C13 120.5(2)
C6 C7 C13 116.76(19)
C27 C8 C6 118.2(2)
C27 C8 B1 124.5(2)
C6 C8 B1 117.1(2)
C20 N2 B2 122.7(2)
C2 C11 C14 122.5(2)
C2 C11 H11 118.7
C14 C11 H11 118.7
C30 C12 C18 123.5(2)
C30 C12 B2 118.4(2)
C18 C12 B2 118.1(2)
C44 C13 C15 117.9(2)
C44 C13 C7 120.2(2)
C15 C13 C7 121.8(2)
C4 C14 C22 117.7(2)
C4 C14 C11 120.1(2)
C22 C14 C11 122.2(2)
C33 C15 C13 121.6(2)
C33 C15 H15 119.2
C13 C15 H15 119.2
C53 C16 C34 122.2(2)
C53 C16 H16 118.9
C34 C16 H16 118.9
C61 C17 C55 118.0(2)
C61 C17 C18 120.8(2)
C55 C17 C18 121.1(2)
C28 C18 C12 121.3(2)
C28 C18 C17 121.4(2)
C12 C18 C17 117.3(2)
C50 C19 C29 119.9(2)
C50 C19 H19 120.0
C29 C19 H19 120.0
N2 C20 C37 119.8(2)
N2 C20 C32 119.7(2)
C37 C20 C32 120.5(2)
C40 C21 C45 119.8(2)
C40 C21 H21 120.1
C45 C21 H21 120.1
C25 C22 C14 122.2(2)
C25 C22 H22 118.9
C14 C22 H22 118.9
C45 C23 C41 120.7(2)
C45 C23 H23 119.6
C41 C23 H23 119.6
C31 C24 C4 120.5(2)
C31 C24 H24 119.7
C4 C24 H24 119.7
C22 C25 C31 118.7(2)
C22 C25 H25 120.6
C31 C25 H25 120.6
C34 C26 C42 118.8(2)
C34 C26 C28 122.1(2)
C42 C26 C28 119.1(2)
C50 C27 C8 122.0(2)
C50 C27 H27 119.0
C8 C27 H27 119.0
C18 C28 C26 122.0(2)
C18 C28 C38 121.4(2)
C26 C28 C38 116.6(2)
C19 C29 C6 120.8(2)
C19 C29 H29 119.6
C6 C29 H29 119.6
C12 C30 C32 122.0(2)
C12 C30 H30 119.0
C32 C30 H30 119.0
C24 C31 C25 121.3(2)
C24 C31 H31 119.3
C25 C31 H31 119.3
C35 C32 C20 116.9(2)
C35 C32 C30 122.5(2)
C20 C32 C30 120.5(2)
C43 C33 C15 119.1(2)
C43 C33 H33 120.5
C15 C33 H33 120.5
C26 C34 C16 117.9(2)
C26 C34 B2 117.3(2)
C16 C34 B2 124.8(2)
C52 C35 C32 122.2(2)
C52 C35 H35 118.9
C32 C35 H35 118.9
N1 B1 C2 117.8(2)
N1 B1 C8 123.6(2)
C2 B1 C8 118.6(2)
C47 C37 C20 119.8(2)
C47 C37 H37 120.1
C20 C37 H37 120.1
C51 C38 C65 117.7(2)
C51 C38 C28 121.4(2)
C65 C38 C28 120.9(2)
N2 B2 C34 124.6(2)
N2 B2 C12 116.5(2)
C34 B2 C12 118.8(2)
C21 C40 C5 120.9(2)
C21 C40 H40 119.5
C5 C40 H40 119.5
C5 C41 C23 120.3(2)
C5 C41 H41 119.9
C23 C41 H41 119.9
C59 C42 C26 120.9(2)
C59 C42 H42 119.5
C26 C42 H42 119.5
C46 C43 C33 120.2(2)
C46 C43 H43 119.9
C33 C43 H43 119.9
C46 C44 C13 121.3(2)
C46 C44 H44 119.3
C13 C44 H44 119.3
C23 C45 C21 119.8(2)
C23 C45 H45 120.1
C21 C45 H45 120.1
C43 C46 C44 119.8(2)
C43 C46 H46 120.1
C44 C46 H46 120.1
C37 C47 C52 121.0(2)
C37 C47 H47 119.5
C52 C47 H47 119.5
C27 C50 C19 120.0(2)
C27 C50 H50 120.0
C19 C50 H50 120.0
C38 C51 C58 121.1(2)
C38 C51 H51 119.4
C58 C51 H51 119.4
C35 C52 C47 119.5(2)
C35 C52 H52 120.3
C47 C52 H52 120.3
C16 C53 C59 119.8(2)
C16 C53 H53 120.1
C59 C53 H53 120.1
C62 C55 C17 121.5(2)
C62 C55 H55 119.3
C17 C55 H55 119.3
C60 C57 C61 119.6(2)
C60 C57 H57 120.2
C61 C57 H57 120.2
C63 C58 C51 119.4(2)
C63 C58 H58 120.3
C51 C58 H58 120.3
C53 C59 C42 120.4(3)
C53 C59 H59 119.8
C42 C59 H59 119.8
C62 C60 C57 120.0(2)
C62 C60 H60 120.0
C57 C60 H60 120.0
C17 C61 C57 121.2(2)
C17 C61 H61 119.4
C57 C61 H61 119.4
C60 C62 C55 119.7(3)
C60 C62 H62 120.2
C55 C62 H62 120.2
C58 C63 C67 120.2(3)
C58 C63 H63 119.9
C67 C63 H63 119.9
C67 C65 C38 120.8(3)
C67 C65 H65 119.6
C38 C65 H65 119.6
C63 C67 C65 120.7(3)
C63 C67 H67 119.6
C65 C67 H67 119.6

loop_
_geom_bond_atom_site_label_1
_geom_bond_atom_site_label_2
_geom_bond_distance
N1 C4 1.386(3)
N1 B1 1.429(3)
C2 C11 1.363(3)
C2 C3 1.456(3)
C2 B1 1.520(3)
C3 C7 1.364(3)
C3 C5 1.507(3)
C4 C24 1.405(3)
C4 C14 1.411(3)
C5 C41 1.388(3)
C5 C40 1.392(3)
C6 C29 1.412(3)
C6 C8 1.416(3)
C6 C7 1.480(3)
C7 C13 1.486(3)
C8 C27 1.405(3)
C8 B1 1.545(3)
N2 C20 1.400(3)
N2 B2 1.427(3)
C11 C14 1.428(3)
C11 H11 0.9500
C12 C30 1.378(3)
C12 C18 1.457(3)
C12 B2 1.539(3)
C13 C44 1.389(3)
C13 C15 1.390(3)
C14 C22 1.412(3)
C15 C33 1.390(3)
C15 H15 0.9500
C16 C53 1.371(4)
C16 C34 1.414(3)
C16 H16 0.9500
C17 C61 1.385(3)
C17 C55 1.389(3)
C17 C18 1.506(3)
C18 C28 1.369(3)
C19 C50 1.380(3)
C19 C29 1.396(3)
C19 H19 0.9500
C20 C37 1.401(3)
C20 C32 1.414(3)
C21 C40 1.385(3)
C21 C45 1.388(3)
C21 H21 0.9500
C22 C25 1.371(3)
C22 H22 0.9500
C23 C45 1.365(3)
C23 C41 1.392(3)
C23 H23 0.9500
C24 C31 1.364(3)
C24 H24 0.9500
C25 C31 1.390(4)
C25 H25 0.9500
C26 C34 1.410(3)
C26 C42 1.416(4)
C26 C28 1.484(3)
C27 C50 1.377(3)
C27 H27 0.9500
C28 C38 1.488(3)
C29 H29 0.9500
C30 C32 1.428(3)
C30 H30 0.9500
C31 H31 0.9500
C32 C35 1.412(3)
C33 C43 1.389(3)
C33 H33 0.9500
C34 B2 1.521(4)
C35 C52 1.359(3)
C35 H35 0.9500
C37 C47 1.365(4)
C37 H37 0.9500
C38 C51 1.381(3)
C38 C65 1.386(4)
C40 H40 0.9500
C41 H41 0.9500
C42 C59 1.383(4)
C42 H42 0.9500
C43 C46 1.383(3)
C43 H43 0.9500
C44 C46 1.385(3)
C44 H44 0.9500
C45 H45 0.9500
C46 H46 0.9500
C47 C52 1.394(3)
C47 H47 0.9500
C50 H50 0.9500
C51 C58 1.397(4)
C51 H51 0.9500
C52 H52 0.9500
C53 C59 1.372(4)
C53 H53 0.9500
C55 C62 1.389(3)
C55 H55 0.9500
C57 C60 1.388(4)
C57 C61 1.392(4)
C57 H57 0.9500
C58 C63 1.360(4)
C58 H58 0.9500
C59 H59 0.9500
C60 C62 1.377(4)
C60 H60 0.9500
C61 H61 0.9500
C62 H62 0.9500
C63 C67 1.360(4)
C63 H63 0.9500
C65 C67 1.375(4)
C65 H65 0.9500
C67 H67 0.9500

loop_
_geom_torsion_atom_site_label_1
_geom_torsion_atom_site_label_2
_geom_torsion_atom_site_label_3
_geom_torsion_atom_site_label_4
_geom_torsion
C11 C2 C3 C7 -179.4(2)
B1 C2 C3 C7 1.3(3)
C11 C2 C3 C5 0.4(3)
B1 C2 C3 C5 -178.92(18)
B1 N1 C4 C24 179.0(2)
B1 N1 C4 C14 -2.3(3)
C7 C3 C5 C41 -75.9(3)
C2 C3 C5 C41 104.3(2)
C7 C3 C5 C40 109.1(3)
C2 C3 C5 C40 -70.7(3)
C2 C3 C7 C6 3.1(3)
C5 C3 C7 C6 -176.65(19)
C2 C3 C7 C13 -177.19(19)
C5 C3 C7 C13 3.0(3)
C29 C6 C7 C3 171.6(2)
C8 C6 C7 C3 -6.2(3)
C29 C6 C7 C13 -8.0(3)
C8 C6 C7 C13 174.07(19)
C29 C6 C8 C27 1.7(3)
C7 C6 C8 C27 179.61(19)
C29 C6 C8 B1 -173.50(19)
C7 C6 C8 B1 4.4(3)
C3 C2 C11 C14 -179.8(2)
B1 C2 C11 C14 -0.5(3)
C3 C7 C13 C44 91.4(3)
C6 C7 C13 C44 -88.9(3)
C3 C7 C13 C15 -90.3(3)
C6 C7 C13 C15 89.4(3)
N1 C4 C14 C22 179.66(19)
C24 C4 C14 C22 -1.6(3)
N1 C4 C14 C11 0.1(3)
C24 C4 C14 C11 178.8(2)
C2 C11 C14 C4 1.4(3)
C2 C11 C14 C22 -178.2(2)
C44 C13 C15 C33 0.6(3)
C7 C13 C15 C33 -177.8(2)
C30 C12 C18 C28 177.9(2)
B2 C12 C18 C28 -2.5(3)
C30 C12 C18 C17 -2.4(3)
B2 C12 C18 C17 177.2(2)
C61 C17 C18 C28 -89.3(3)
C55 C17 C18 C28 94.4(3)
C61 C17 C18 C12 91.0(3)
C55 C17 C18 C12 -85.3(3)
B2 N2 C20 C37 176.9(2)
B2 N2 C20 C32 -2.2(3)
C4 C14 C22 C25 0.6(3)
C11 C14 C22 C25 -179.8(2)
N1 C4 C24 C31 -179.4(2)
C14 C4 C24 C31 1.8(3)
C14 C22 C25 C31 0.2(4)
C6 C8 C27 C50 -2.1(3)
B1 C8 C27 C50 172.8(2)
C12 C18 C28 C26 -1.2(4)
C17 C18 C28 C26 179.2(2)
C12 C18 C28 C38 179.4(2)
C17 C18 C28 C38 -0.3(3)
C34 C26 C28 C18 2.4(4)
C42 C26 C28 C18 -178.3(2)
C34 C26 C28 C38 -178.2(2)
C42 C26 C28 C38 1.2(3)
C50 C19 C29 C6 0.2(3)
C8 C6 C29 C19 -0.8(3)
C7 C6 C29 C19 -178.8(2)
C18 C12 C30 C32 176.1(2)
B2 C12 C30 C32 -3.5(3)
C4 C24 C31 C25 -1.0(4)
C22 C25 C31 C24 0.0(4)
N2 C20 C32 C35 179.4(2)
C37 C20 C32 C35 0.3(3)
N2 C20 C32 C30 2.7(3)
C37 C20 C32 C30 -176.4(2)
C12 C30 C32 C35 -176.2(2)
C12 C30 C32 C20 0.3(3)
C13 C15 C33 C43 -1.5(4)
C42 C26 C34 C16 0.7(3)
C28 C26 C34 C16 -180.0(2)
C42 C26 C34 B2 -179.0(2)
C28 C26 C34 B2 0.4(3)
C53 C16 C34 C26 0.1(4)
C53 C16 C34 B2 179.8(2)
C20 C32 C35 C52 -0.3(3)
C30 C32 C35 C52 176.3(2)
C4 N1 B1 C2 3.0(3)
C4 N1 B1 C8 -176.4(2)
C11 C2 B1 N1 -1.6(3)
C3 C2 B1 N1 177.76(19)
C11 C2 B1 C8 177.90(19)
C3 C2 B1 C8 -2.8(3)
C27 C8 B1 N1 4.5(4)
C6 C8 B1 N1 179.3(2)
C27 C8 B1 C2 -175.0(2)
C6 C8 B1 C2 -0.1(3)
N2 C20 C37 C47 -178.8(2)
C32 C20 C37 C47 0.3(3)
C18 C28 C38 C51 -81.1(3)
C26 C28 C38 C51 99.5(3)
C18 C28 C38 C65 102.2(3)
C26 C28 C38 C65 -77.2(3)
C20 N2 B2 C34 178.1(2)
C20 N2 B2 C12 -1.0(3)
C26 C34 B2 N2 177.0(2)
C16 C34 B2 N2 -2.6(4)
C26 C34 B2 C12 -3.9(3)
C16 C34 B2 C12 176.4(2)
C30 C12 B2 N2 3.8(3)
C18 C12 B2 N2 -175.81(19)
C30 C12 B2 C34 -175.4(2)
C18 C12 B2 C34 5.1(3)
C45 C21 C40 C5 -0.4(4)
C41 C5 C40 C21 -0.7(4)
C3 C5 C40 C21 174.5(2)
C40 C5 C41 C23 0.5(3)
C3 C5 C41 C23 -174.6(2)
C45 C23 C41 C5 0.9(4)
C34 C26 C42 C59 -0.7(4)
C28 C26 C42 C59 180.0(2)
C15 C33 C43 C46 0.4(4)
C15 C13 C44 C46 1.3(3)
C7 C13 C44 C46 179.8(2)
C41 C23 C45 C21 -2.0(4)
C40 C21 C45 C23 1.8(4)
C33 C43 C46 C44 1.5(4)
C13 C44 C46 C43 -2.4(4)
C20 C37 C47 C52 -0.9(4)
C8 C27 C50 C19 1.5(4)
C29 C19 C50 C27 -0.5(4)
C65 C38 C51 C58 1.2(4)
C28 C38 C51 C58 -175.6(2)
C32 C35 C52 C47 -0.2(4)
C37 C47 C52 C35 0.8(4)
C34 C16 C53 C59 -0.9(4)
C61 C17 C55 C62 -0.2(4)
C18 C17 C55 C62 176.2(3)
C38 C51 C58 C63 -0.9(4)
C16 C53 C59 C42 0.9(4)
C26 C42 C59 C53 -0.2(4)
C61 C57 C60 C62 -0.6(4)
C55 C17 C61 C57 -0.6(4)
C18 C17 C61 C57 -177.0(3)
C60 C57 C61 C17 1.0(4)
C57 C60 C62 C55 -0.2(4)
C17 C55 C62 C60 0.6(4)
C51 C58 C63 C67 -0.7(4)
C51 C38 C65 C67 0.1(5)
C28 C38 C65 C67 176.9(3)
C58 C63 C67 C65 2.1(5)
C38 C65 C67 C63 -1.8(6)

loop_
_platon_squeeze_void_nr
_platon_squeeze_void_average_x
_platon_squeeze_void_average_y
_platon_squeeze_void_average_z
_platon_squeeze_void_volume
_platon_squeeze_void_count_electrons
_platon_squeeze_void_content
1 -0.012 0.012 0.488 603 160 ' '
